data_2239168
loop_
_publ_author_name
'Gainsford, Graeme J.'
'Bhuiyan, M. Delower H.'
'Kay, Andrew J.'

_publ_section_title
;
 2-{2-[5-(4-Cyano-5-dicyanomethylidene-2,2-dimethyl-2,5-dihydrofuran-3-yl)penta-2,4-dienylidene]-3,3-dimethyl-2,3-dihydro-1<i>H</i>-indol-1-yl}ethyl
 3,5-bis(benzyloxy)benzoate
;
_journal_coeditor_code SU2670
_journal_issue 1
_journal_name_full 'Acta Crystallographica Section E'
_journal_page_first o29
_journal_page_last o30
_journal_paper_doi 10.1107/S1600536813032868
_journal_volume 70
_journal_year 2014
_chemical_formula_iupac 'C48 H42 N4 O5'
_chemical_formula_moiety 'C48 H42 N4 O5'
_chemical_formula_sum 'C48 H42 N4 O5'
_chemical_formula_weight 754.86
_chemical_name_systematic
;2-{2-[5-(4-Cyano-5-dicyanomethylidene-2,2-dimethyl-2,5-dihydrofuran-3-yl)penta-2,4-dienylidene]-3,3-dimethyl-2,3-dihydro-1<i>H</i>-indol-1-yl}ethyl
3,5-bis(benzyloxy)benzoate
;
_space_group_IT_number 14
_symmetry_cell_setting monoclinic
_symmetry_space_group_name_Hall '-P 2ybc'
_symmetry_space_group_name_H-M 'P 1 21/c 1'
_atom_sites_solution_hydrogens geom
_atom_sites_solution_primary direct
_atom_sites_solution_secondary difmap
_audit_creation_method SHELXL-97
_cell_angle_alpha 90.00
_cell_angle_beta 115.038(2)
_cell_angle_gamma 90.00
_cell_formula_units_Z 4
_cell_length_a 16.1925(5)
_cell_length_b 15.6802(5)
_cell_length_c 17.6529(6)
_cell_measurement_reflns_used 9867
_cell_measurement_temperature 120(2)
_cell_measurement_theta_max 31.06
_cell_measurement_theta_min 2.60
_cell_volume 4060.9(2)
_computing_cell_refinement 'SAINT (Bruker, 2005)'
_computing_data_collection 'APEX2 (Bruker, 2005)'
_computing_data_reduction 'SAINT (Bruker, 2005)'
_computing_molecular_graphics 'ORTEP-3 for Windows (Farrugia, 2012) and Mercury (Macrae <i>et al.</i>, 2008)'
_computing_publication_material 'SHELXL97 (Sheldrick, 2008) and PLATON (Spek, 2009)'
_computing_structure_refinement 'SHELXL97 (Sheldrick, 2008)'
_computing_structure_solution 'SHELXS97 (Sheldrick, 2008)'
_diffrn_ambient_temperature 120(2)
_diffrn_detector_area_resol_mean 8.333
_diffrn_measured_fraction_theta_full 0.974
_diffrn_measured_fraction_theta_max 0.974
_diffrn_measurement_device_type 'Bruker APEXII CCD'
_diffrn_measurement_method '\f and \w scans'
_diffrn_radiation_monochromator graphite
_diffrn_radiation_source 'fine-focus sealed tube'
_diffrn_radiation_type MoK\a
_diffrn_radiation_wavelength 0.71073
_diffrn_reflns_av_R_equivalents 0.0488
_diffrn_reflns_av_sigmaI/netI 0.0386
_diffrn_reflns_limit_h_max 24
_diffrn_reflns_limit_h_min -24
_diffrn_reflns_limit_k_max 23
_diffrn_reflns_limit_k_min -23
_diffrn_reflns_limit_l_max 25
_diffrn_reflns_limit_l_min -26
_diffrn_reflns_number 106328
_diffrn_reflns_theta_full 32.71
_diffrn_reflns_theta_max 32.71
_diffrn_reflns_theta_min 2.59
_diffrn_standards_decay_% 0
_diffrn_standards_number 0
_exptl_absorpt_coefficient_mu 0.081
_exptl_absorpt_correction_T_max 0.7464
_exptl_absorpt_correction_T_min 0.6819
_exptl_absorpt_correction_type multi-scan
_exptl_absorpt_process_details '(SORTAV; Blessing, 1995)'
_exptl_crystal_colour blue
_exptl_crystal_density_diffrn 1.235
_exptl_crystal_density_method 'not measured'
_exptl_crystal_description block
_exptl_crystal_F_000 1592
_exptl_crystal_size_max 0.31
_exptl_crystal_size_mid 0.26
_exptl_crystal_size_min 0.25
_refine_diff_density_max 0.481
_refine_diff_density_min -0.254
_refine_ls_extinction_method none
_refine_ls_goodness_of_fit_ref 1.022
_refine_ls_hydrogen_treatment constr
_refine_ls_matrix_type full
_refine_ls_number_parameters 518
_refine_ls_number_reflns 14582
_refine_ls_number_restraints 0
_refine_ls_restrained_S_all 1.022
_refine_ls_R_factor_all 0.0916
_refine_ls_R_factor_gt 0.0540
_refine_ls_shift/su_max 0.001
_refine_ls_shift/su_mean 0.000
_refine_ls_structure_factor_coef Fsqd
_refine_ls_weighting_details 'calc w=1/[\s^2^(Fo^2^)+(0.0778P)^2^+0.7163P] where P=(Fo^2^+2Fc^2^)/3'
_refine_ls_weighting_scheme calc
_refine_ls_wR_factor_gt 0.1307
_refine_ls_wR_factor_ref 0.1532
_reflns_number_gt 9621
_reflns_number_total 14582
_reflns_threshold_expression I>2\s(I)
_cod_data_source_file su2670sup1.cif
_cod_data_source_block I
_cod_original_sg_symbol_H-M 'P 21/c'
_cod_database_code 2239168
_cod_database_fobs_code 2239168

loop_
_symmetry_equiv_pos_as_xyz
'x, y, z'
'-x, y+1/2, -z+1/2'
'-x, -y, -z'
'x, -y-1/2, z-1/2'

loop_
_atom_site_type_symbol
_atom_site_label
_atom_site_fract_x
_atom_site_fract_y
_atom_site_fract_z
_atom_site_U_iso_or_equiv
_atom_site_adp_type
_atom_site_calc_flag
_atom_site_refinement_flags
_atom_site_occupancy
_atom_site_symmetry_multiplicity
O O1 0.27488(6) 0.17454(5) 0.02308(5) 0.02415(17) Uani d . 1 1
O O2 0.28317(6) 0.87522(5) 0.11107(6) 0.02664(18) Uani d . 1 1
O O3 0.33004(7) 1.01185(6) 0.13326(7) 0.0354(2) Uani d . 1 1
O O4 0.02801(6) 1.15735(5) 0.06642(6) 0.0315(2) Uani d . 1 1
O O5 -0.00979(7) 0.87452(6) 0.14487(7) 0.0380(2) Uani d . 1 1
N N1 0.36962(14) 0.09712(9) -0.18815(11) 0.0610(5) Uani d . 1 1
N N2 0.21981(9) -0.03146(8) -0.07112(9) 0.0389(3) Uani d . 1 1
N N3 0.46305(13) 0.29291(10) -0.09615(11) 0.0584(4) Uani d . 1 1
N N4 0.40465(7) 0.79660(6) 0.25765(6) 0.02294(19) Uani d . 1 1
C C1 0.34424(12) 0.10072(8) -0.13685(10) 0.0375(3) Uani d . 1 1
C C2 0.30870(9) 0.10250(7) -0.07603(8) 0.0266(2) Uani d . 1 1
C C3 0.25862(9) 0.02976(8) -0.07198(8) 0.0281(2) Uani d . 1 1
C C4 0.35515(8) 0.30273(7) 0.04015(7) 0.0212(2) Uani d . 1 1
C C5 0.29468(8) 0.25456(7) 0.07175(7) 0.0213(2) Uani d . 1 1
C C6 0.31764(8) 0.17354(7) -0.02671(7) 0.0221(2) Uani d . 1 1
C C7 0.36677(9) 0.25051(7) -0.01856(8) 0.0234(2) Uani d . 1 1
C C8 0.34273(9) 0.22813(8) 0.16286(8) 0.0272(2) Uani d . 1 1
H H8A 0.3048 0.1871 0.1757 0.041 Uiso calc R 1 1
H H8B 0.3531 0.2785 0.1986 0.041 Uiso calc R 1 1
H H8C 0.4014 0.2017 0.1731 0.041 Uiso calc R 1 1
C C9 0.20331(9) 0.29729(8) 0.04958(9) 0.0306(3) Uani d . 1 1
H H9A 0.1762 0.3130 -0.0097 0.046 Uiso calc R 1 1
H H9B 0.2120 0.3486 0.0837 0.046 Uiso calc R 1 1
H H9C 0.1626 0.2578 0.0604 0.046 Uiso calc R 1 1
C C10 0.41958(11) 0.27260(8) -0.06229(9) 0.0337(3) Uani d . 1 1
C C11 0.39111(9) 0.38450(7) 0.06261(7) 0.0236(2) Uani d . 1 1
H H11 0.4262 0.4064 0.0354 0.028 Uiso calc R 1 1
C C12 0.38020(8) 0.43656(7) 0.12114(7) 0.0225(2) Uani d . 1 1
H H12 0.3501 0.4133 0.1524 0.027 Uiso calc R 1 1
C C13 0.41038(8) 0.52084(7) 0.13727(7) 0.0233(2) Uani d . 1 1
H H13 0.4431 0.5446 0.1086 0.028 Uiso calc R 1 1
C C14 0.39374(8) 0.57040(7) 0.19393(7) 0.0229(2) Uani d . 1 1
H H14 0.3681 0.5438 0.2274 0.028 Uiso calc R 1 1
C C15 0.41262(8) 0.65764(7) 0.20468(7) 0.0227(2) Uani d . 1 1
H H15 0.4441 0.6821 0.1752 0.027 Uiso calc R 1 1
C C16 0.38935(8) 0.71132(7) 0.25470(7) 0.0217(2) Uani d . 1 1
C C17 0.34510(9) 0.68940(8) 0.31372(8) 0.0262(2) Uani d . 1 1
C C18 0.33633(10) 0.77700(9) 0.34542(8) 0.0307(3) Uani d . 1 1
C C19 0.29889(12) 0.80185(11) 0.39941(10) 0.0450(4) Uani d . 1 1
H H19 0.2734 0.7609 0.4231 0.054 Uiso calc R 1 1
C C20 0.29939(14) 0.88811(12) 0.41813(11) 0.0526(4) Uani d . 1 1
H H20 0.2745 0.9062 0.4555 0.063 Uiso calc R 1 1
C C21 0.33549(12) 0.94761(11) 0.38333(10) 0.0453(4) Uani d . 1 1
H H21 0.3352 1.0061 0.3973 0.054 Uiso calc R 1 1
C C22 0.37253(10) 0.92416(9) 0.32799(9) 0.0337(3) Uani d . 1 1
H H22 0.3969 0.9652 0.3035 0.040 Uiso calc R 1 1
C C23 0.37188(9) 0.83781(8) 0.31062(8) 0.0265(2) Uani d . 1 1
C C24 0.40886(10) 0.63264(9) 0.38589(8) 0.0343(3) Uani d . 1 1
H H24A 0.4681 0.6608 0.4145 0.052 Uiso calc R 1 1
H H24B 0.4171 0.5777 0.3635 0.052 Uiso calc R 1 1
H H24C 0.3820 0.6233 0.4256 0.052 Uiso calc R 1 1
C C25 0.25050(10) 0.64853(9) 0.26807(9) 0.0343(3) Uani d . 1 1
H H25A 0.2206 0.6455 0.3060 0.051 Uiso calc R 1 1
H H25B 0.2571 0.5909 0.2499 0.051 Uiso calc R 1 1
H H25C 0.2135 0.6831 0.2192 0.051 Uiso calc R 1 1
C C26 0.44046(8) 0.84259(7) 0.20598(8) 0.0241(2) Uani d . 1 1
H H26A 0.4949 0.8123 0.2076 0.029 Uiso calc R 1 1
H H26B 0.4598 0.9003 0.2295 0.029 Uiso calc R 1 1
C C27 0.37088(9) 0.85040(7) 0.11610(8) 0.0259(2) Uani d . 1 1
H H27A 0.3919 0.8933 0.0871 0.031 Uiso calc R 1 1
H H27B 0.3653 0.7950 0.0874 0.031 Uiso calc R 1 1
C C28 0.27154(9) 0.95937(7) 0.12110(8) 0.0266(2) Uani d . 1 1
C C29 0.17925(8) 0.97655(7) 0.11620(8) 0.0258(2) Uani d . 1 1
C C30 0.14390(9) 1.05744(7) 0.09358(8) 0.0270(2) Uani d . 1 1
H H30 0.1778 1.1002 0.0811 0.032 Uiso calc R 1 1
C C31 0.05758(9) 1.07557(7) 0.08930(8) 0.0261(2) Uani d . 1 1
C C32 0.00763(9) 1.01335(8) 0.10696(8) 0.0275(2) Uani d . 1 1
H H32 -0.0511 1.0259 0.1040 0.033 Uiso calc R 1 1
C C33 0.04495(9) 0.93180(8) 0.12925(9) 0.0292(3) Uani d . 1 1
C C34 0.13050(9) 0.91234(8) 0.13456(8) 0.0289(3) Uani d . 1 1
H H34 0.1555 0.8569 0.1502 0.035 Uiso calc R 1 1
C C35 -0.05544(9) 1.18186(8) 0.07035(9) 0.0312(3) Uani d . 1 1
H H35A -0.0516 1.1714 0.1270 0.037 Uiso calc R 1 1
H H35B -0.1071 1.1485 0.0297 0.037 Uiso calc R 1 1
C C36 -0.06892(9) 1.27525(8) 0.04970(8) 0.0289(3) Uani d . 1 1
C C37 -0.14460(10) 1.30486(9) -0.01773(9) 0.0365(3) Uani d . 1 1
H H37 -0.1888 1.2656 -0.0531 0.044 Uiso calc R 1 1
C C38 -0.15680(12) 1.39206(10) -0.03448(10) 0.0442(4) Uani d . 1 1
H H38 -0.2093 1.4118 -0.0810 0.053 Uiso calc R 1 1
C C39 -0.09368(13) 1.44910(10) 0.01558(12) 0.0481(4) Uani d . 1 1
H H39 -0.1026 1.5085 0.0044 0.058 Uiso calc R 1 1
C C40 -0.01739(14) 1.42040(10) 0.08203(13) 0.0566(5) Uani d . 1 1
H H40 0.0269 1.4600 0.1166 0.068 Uiso calc R 1 1
C C41 -0.00462(12) 1.33398(10) 0.09894(11) 0.0461(4) Uani d . 1 1
H H41 0.0488 1.3147 0.1448 0.055 Uiso calc R 1 1
C C42 0.02282(11) 0.78935(8) 0.16259(10) 0.0371(3) Uani d . 1 1
H H42A 0.0810 0.7882 0.2135 0.045 Uiso calc R 1 1
H H42B 0.0341 0.7665 0.1155 0.045 Uiso calc R 1 1
C C43 -0.04667(10) 0.73513(8) 0.17551(9) 0.0339(3) Uani d . 1 1
C C44 -0.11661(11) 0.76979(10) 0.19029(9) 0.0387(3) Uani d . 1 1
H H44 -0.1233 0.8300 0.1907 0.046 Uiso calc R 1 1
C C45 -0.17766(12) 0.71686(12) 0.20469(10) 0.0495(4) Uani d . 1 1
H H45 -0.2256 0.7410 0.2152 0.059 Uiso calc R 1 1
C C46 -0.16855(14) 0.62960(12) 0.20376(11) 0.0551(5) Uani d . 1 1
H H46 -0.2101 0.5936 0.2138 0.066 Uiso calc R 1 1
C C48 -0.03825(13) 0.64694(9) 0.17448(11) 0.0465(4) Uani d . 1 1
H H48 0.0097 0.6224 0.1642 0.056 Uiso calc R 1 1
C C47 -0.09962(15) 0.59470(11) 0.18843(11) 0.0578(5) Uani d . 1 1
H H47 -0.0938 0.5345 0.1873 0.069 Uiso calc R 1 1

loop_
_atom_site_aniso_label
_atom_site_aniso_U_11
_atom_site_aniso_U_22
_atom_site_aniso_U_33
_atom_site_aniso_U_12
_atom_site_aniso_U_13
_atom_site_aniso_U_23
O1 0.0326(5) 0.0186(3) 0.0293(4) -0.0060(3) 0.0209(4) -0.0063(3)
O2 0.0267(4) 0.0188(4) 0.0355(5) 0.0004(3) 0.0142(4) 0.0002(3)
O3 0.0307(5) 0.0218(4) 0.0535(6) -0.0023(4) 0.0177(5) 0.0007(4)
O4 0.0326(5) 0.0187(4) 0.0493(6) 0.0035(3) 0.0231(4) 0.0048(4)
O5 0.0388(6) 0.0226(4) 0.0617(7) 0.0014(4) 0.0303(5) 0.0103(4)
N1 0.1162(15) 0.0314(6) 0.0732(10) -0.0188(8) 0.0769(11) -0.0161(6)
N2 0.0481(7) 0.0293(5) 0.0517(7) -0.0109(5) 0.0333(6) -0.0112(5)
N3 0.0851(12) 0.0507(8) 0.0711(10) -0.0260(8) 0.0638(10) -0.0172(7)
N4 0.0282(5) 0.0182(4) 0.0264(5) -0.0009(4) 0.0153(4) -0.0028(3)
C1 0.0633(10) 0.0191(5) 0.0462(8) -0.0076(6) 0.0387(8) -0.0077(5)
C2 0.0367(7) 0.0200(5) 0.0317(6) -0.0033(4) 0.0228(5) -0.0039(4)
C3 0.0359(7) 0.0235(5) 0.0322(6) -0.0024(5) 0.0215(5) -0.0065(5)
C4 0.0265(5) 0.0167(4) 0.0234(5) -0.0004(4) 0.0133(4) 0.0010(4)
C5 0.0277(6) 0.0163(4) 0.0244(5) -0.0029(4) 0.0155(5) -0.0036(4)
C6 0.0278(6) 0.0184(5) 0.0246(5) -0.0010(4) 0.0155(5) -0.0004(4)
C7 0.0311(6) 0.0184(5) 0.0276(6) -0.0031(4) 0.0189(5) -0.0021(4)
C8 0.0351(7) 0.0226(5) 0.0262(6) -0.0049(5) 0.0152(5) -0.0004(4)
C9 0.0284(6) 0.0270(6) 0.0394(7) -0.0004(5) 0.0172(6) -0.0067(5)
C10 0.0480(8) 0.0256(6) 0.0402(7) -0.0083(5) 0.0311(7) -0.0070(5)
C11 0.0306(6) 0.0180(5) 0.0264(5) -0.0019(4) 0.0162(5) 0.0008(4)
C12 0.0273(6) 0.0172(5) 0.0244(5) -0.0009(4) 0.0123(5) 0.0013(4)
C13 0.0289(6) 0.0169(5) 0.0263(5) -0.0008(4) 0.0139(5) 0.0008(4)
C14 0.0264(6) 0.0182(5) 0.0252(5) -0.0009(4) 0.0120(5) 0.0015(4)
C15 0.0277(6) 0.0172(5) 0.0271(6) -0.0020(4) 0.0154(5) -0.0007(4)
C16 0.0245(5) 0.0184(5) 0.0241(5) -0.0011(4) 0.0122(4) -0.0004(4)
C17 0.0308(6) 0.0268(5) 0.0253(6) -0.0018(5) 0.0161(5) 0.0006(4)
C18 0.0349(7) 0.0341(6) 0.0284(6) 0.0024(5) 0.0186(5) -0.0029(5)
C19 0.0545(10) 0.0544(9) 0.0395(8) 0.0036(8) 0.0328(8) -0.0041(7)
C20 0.0636(11) 0.0609(11) 0.0450(9) 0.0115(9) 0.0343(9) -0.0126(8)
C21 0.0510(9) 0.0424(8) 0.0415(8) 0.0117(7) 0.0184(7) -0.0148(7)
C22 0.0363(7) 0.0274(6) 0.0353(7) 0.0034(5) 0.0130(6) -0.0089(5)
C23 0.0282(6) 0.0264(5) 0.0261(6) 0.0028(5) 0.0126(5) -0.0055(4)
C24 0.0419(8) 0.0343(7) 0.0269(6) -0.0010(6) 0.0146(6) 0.0046(5)
C25 0.0316(7) 0.0403(7) 0.0361(7) -0.0061(6) 0.0194(6) -0.0007(6)
C26 0.0266(6) 0.0174(5) 0.0319(6) -0.0024(4) 0.0160(5) -0.0005(4)
C27 0.0304(6) 0.0211(5) 0.0312(6) 0.0016(4) 0.0180(5) 0.0015(4)
C28 0.0289(6) 0.0189(5) 0.0314(6) 0.0007(4) 0.0121(5) 0.0021(4)
C29 0.0268(6) 0.0209(5) 0.0303(6) -0.0012(4) 0.0128(5) -0.0005(4)
C30 0.0282(6) 0.0196(5) 0.0346(6) -0.0022(4) 0.0147(5) -0.0004(4)
C31 0.0309(6) 0.0174(5) 0.0319(6) 0.0004(4) 0.0150(5) 0.0001(4)
C32 0.0284(6) 0.0225(5) 0.0350(6) -0.0001(4) 0.0169(5) 0.0003(5)
C33 0.0339(7) 0.0212(5) 0.0372(7) -0.0014(5) 0.0194(6) 0.0024(5)
C34 0.0311(6) 0.0199(5) 0.0372(7) 0.0006(4) 0.0159(5) 0.0037(5)
C35 0.0332(7) 0.0242(5) 0.0424(7) 0.0034(5) 0.0220(6) 0.0025(5)
C36 0.0329(6) 0.0235(5) 0.0344(6) 0.0043(5) 0.0183(5) 0.0020(5)
C37 0.0329(7) 0.0334(7) 0.0404(8) 0.0036(5) 0.0127(6) -0.0024(6)
C38 0.0465(9) 0.0405(8) 0.0414(8) 0.0166(7) 0.0144(7) 0.0096(6)
C39 0.0593(10) 0.0267(7) 0.0609(10) 0.0097(7) 0.0279(9) 0.0078(7)
C40 0.0586(11) 0.0271(7) 0.0676(12) -0.0023(7) 0.0107(9) -0.0053(7)
C41 0.0470(9) 0.0297(7) 0.0457(9) 0.0046(6) 0.0043(7) 0.0008(6)
C42 0.0417(8) 0.0227(6) 0.0523(9) 0.0014(5) 0.0252(7) 0.0075(6)
C43 0.0406(8) 0.0279(6) 0.0305(6) -0.0057(5) 0.0123(6) 0.0057(5)
C44 0.0418(8) 0.0366(7) 0.0378(7) -0.0072(6) 0.0169(6) 0.0064(6)
C45 0.0461(9) 0.0617(10) 0.0408(8) -0.0168(8) 0.0184(7) 0.0074(7)
C46 0.0626(12) 0.0576(10) 0.0387(8) -0.0318(9) 0.0154(8) 0.0090(7)
C48 0.0629(11) 0.0283(7) 0.0469(9) -0.0062(7) 0.0220(8) 0.0048(6)
C47 0.0840(14) 0.0348(8) 0.0465(10) -0.0225(9) 0.0198(10) 0.0067(7)

loop_
_atom_type_symbol
_atom_type_description
_atom_type_scat_dispersion_real
_atom_type_scat_dispersion_imag
_atom_type_scat_source
C C 0.0033 0.0016 'International Tables Vol C Tables 4.2.6.8 and 6.1.1.4'
H H 0.0000 0.0000 'International Tables Vol C Tables 4.2.6.8 and 6.1.1.4'
N N 0.0061 0.0033 'International Tables Vol C Tables 4.2.6.8 and 6.1.1.4'
O O 0.0106 0.0060 'International Tables Vol C Tables 4.2.6.8 and 6.1.1.4'

loop_
_geom_angle_atom_site_label_1
_geom_angle_atom_site_label_2
_geom_angle_atom_site_label_3
_geom_angle
C6 O1 C5 110.42(8)
C28 O2 C27 116.33(9)
C31 O4 C35 117.11(10)
C33 O5 C42 116.65(11)
C16 N4 C23 111.27(10)
C16 N4 C26 125.20(9)
C23 N4 C26 123.17(9)
N1 C1 C2 176.93(18)
C6 C2 C1 121.67(11)
C6 C2 C3 121.70(11)
C1 C2 C3 116.52(11)
N2 C3 C2 176.49(13)
C11 C4 C7 125.42(10)
C11 C4 C5 127.58(10)
C7 C4 C5 106.97(9)
O1 C5 C9 106.09(9)
O1 C5 C4 102.95(8)
C9 C5 C4 113.33(10)
O1 C5 C8 105.78(9)
C9 C5 C8 113.60(10)
C4 C5 C8 113.84(10)
O1 C6 C2 118.73(10)
O1 C6 C7 110.45(9)
C2 C6 C7 130.82(11)
C4 C7 C10 124.33(11)
C4 C7 C6 109.18(10)
C10 C7 C6 126.50(11)
C5 C8 H8A 109.5
C5 C8 H8B 109.5
H8A C8 H8B 109.5
C5 C8 H8C 109.5
H8A C8 H8C 109.5
H8B C8 H8C 109.5
C5 C9 H9A 109.5
C5 C9 H9B 109.5
H9A C9 H9B 109.5
C5 C9 H9C 109.5
H9A C9 H9C 109.5
H9B C9 H9C 109.5
N3 C10 C7 177.74(15)
C12 C11 C4 125.74(11)
C12 C11 H11 117.1
C4 C11 H11 117.1
C11 C12 C13 124.47(11)
C11 C12 H12 117.8
C13 C12 H12 117.8
C14 C13 C12 121.48(11)
C14 C13 H13 119.3
C12 C13 H13 119.3
C13 C14 C15 123.46(11)
C13 C14 H14 118.3
C15 C14 H14 118.3
C16 C15 C14 125.44(11)
C16 C15 H15 117.3
C14 C15 H15 117.3
N4 C16 C15 121.99(10)
N4 C16 C17 108.97(9)
C15 C16 C17 129.03(10)
C18 C17 C16 101.06(9)
C18 C17 C25 110.12(11)
C16 C17 C25 112.71(10)
C18 C17 C24 110.74(11)
C16 C17 C24 110.46(11)
C25 C17 C24 111.32(11)
C19 C18 C23 119.80(13)
C19 C18 C17 130.34(13)
C23 C18 C17 109.85(10)
C18 C19 C20 118.48(15)
C18 C19 H19 120.8
C20 C19 H19 120.8
C21 C20 C19 120.91(14)
C21 C20 H20 119.5
C19 C20 H20 119.5
C20 C21 C22 121.59(14)
C20 C21 H21 119.2
C22 C21 H21 119.2
C23 C22 C21 116.54(14)
C23 C22 H22 121.7
C21 C22 H22 121.7
C18 C23 C22 122.67(12)
C18 C23 N4 108.78(10)
C22 C23 N4 128.55(12)
C17 C24 H24A 109.5
C17 C24 H24B 109.5
H24A C24 H24B 109.5
C17 C24 H24C 109.5
H24A C24 H24C 109.5
H24B C24 H24C 109.5
C17 C25 H25A 109.5
C17 C25 H25B 109.5
H25A C25 H25B 109.5
C17 C25 H25C 109.5
H25A C25 H25C 109.5
H25B C25 H25C 109.5
N4 C26 C27 112.24(10)
N4 C26 H26A 109.2
C27 C26 H26A 109.2
N4 C26 H26B 109.2
C27 C26 H26B 109.2
H26A C26 H26B 107.9
O2 C27 C26 111.36(10)
O2 C27 H27A 109.4
C26 C27 H27A 109.4
O2 C27 H27B 109.4
C26 C27 H27B 109.4
H27A C27 H27B 108.0
O3 C28 O2 123.14(12)
O3 C28 C29 125.68(11)
O2 C28 C29 111.18(10)
C30 C29 C34 121.53(12)
C30 C29 C28 117.90(11)
C34 C29 C28 120.57(11)
C29 C30 C31 119.08(11)
C29 C30 H30 120.5
C31 C30 H30 120.5
O4 C31 C32 124.20(11)
O4 C31 C30 115.07(10)
C32 C31 C30 120.73(11)
C31 C32 C33 118.94(12)
C31 C32 H32 120.5
C33 C32 H32 120.5
O5 C33 C34 123.86(11)
O5 C33 C32 114.65(11)
C34 C33 C32 121.49(11)
C33 C34 C29 118.22(11)
C33 C34 H34 120.9
C29 C34 H34 120.9
O4 C35 C36 107.01(10)
O4 C35 H35A 110.3
C36 C35 H35A 110.3
O4 C35 H35B 110.3
C36 C35 H35B 110.3
H35A C35 H35B 108.6
C37 C36 C41 118.36(13)
C37 C36 C35 121.51(13)
C41 C36 C35 120.13(13)
C36 C37 C38 120.50(14)
C36 C37 H37 119.8
C38 C37 H37 119.8
C39 C38 C37 120.35(15)
C39 C38 H38 119.8
C37 C38 H38 119.8
C38 C39 C40 119.74(14)
C38 C39 H39 120.1
C40 C39 H39 120.1
C39 C40 C41 120.29(16)
C39 C40 H40 119.9
C41 C40 H40 119.9
C40 C41 C36 120.74(15)
C40 C41 H41 119.6
C36 C41 H41 119.6
O5 C42 C43 109.42(12)
O5 C42 H42A 109.8
C43 C42 H42A 109.8
O5 C42 H42B 109.8
C43 C42 H42B 109.8
H42A C42 H42B 108.2
C44 C43 C48 119.21(14)
C44 C43 C42 122.29(13)
C48 C43 C42 118.48(14)
C43 C44 C45 120.21(15)
C43 C44 H44 119.9
C45 C44 H44 119.9
C46 C45 C44 120.10(18)
C46 C45 H45 119.9
C44 C45 H45 119.9
C47 C46 C45 120.00(16)
C47 C46 H46 120.0
C45 C46 H46 120.0
C47 C48 C43 120.21(18)
C47 C48 H48 119.9
C43 C48 H48 119.9
C46 C47 C48 120.27(17)
C46 C47 H47 119.9
C48 C47 H47 119.9

loop_
_geom_bond_atom_site_label_1
_geom_bond_atom_site_label_2
_geom_bond_distance
O1 C6 1.3294(13)
O1 C5 1.4772(13)
O2 C28 1.3550(14)
O2 C27 1.4387(15)
O3 C28 1.2036(15)
O4 C31 1.3686(14)
O4 C35 1.4344(16)
O5 C33 1.3694(15)
O5 C42 1.4215(15)
N1 C1 1.1433(18)
N2 C3 1.1510(16)
N3 C10 1.1446(18)
N4 C16 1.3570(14)
N4 C23 1.4119(15)
N4 C26 1.4615(15)
C1 C2 1.4170(17)
C2 C6 1.3830(16)
C2 C3 1.4187(17)
C4 C11 1.3945(15)
C4 C7 1.3947(15)
C4 C5 1.5173(15)
C5 C9 1.5170(17)
C5 C8 1.5182(17)
C6 C7 1.4190(15)
C7 C10 1.4162(17)
C8 H8A 0.9800
C8 H8B 0.9800
C8 H8C 0.9800
C9 H9A 0.9800
C9 H9B 0.9800
C9 H9C 0.9800
C11 C12 1.3854(16)
C11 H11 0.9500
C12 C13 1.3959(15)
C12 H12 0.9500
C13 C14 1.3801(16)
C13 H13 0.9500
C14 C15 1.3969(15)
C14 H14 0.9500
C15 C16 1.3826(15)
C15 H15 0.9500
C16 C17 1.5328(16)
C17 C18 1.5124(18)
C17 C25 1.5367(19)
C17 C24 1.5387(18)
C18 C19 1.3845(19)
C18 C23 1.3846(19)
C19 C20 1.392(2)
C19 H19 0.9500
C20 C21 1.376(3)
C20 H20 0.9500
C21 C22 1.395(2)
C21 H21 0.9500
C22 C23 1.3873(17)
C22 H22 0.9500
C24 H24A 0.9800
C24 H24B 0.9800
C24 H24C 0.9800
C25 H25A 0.9800
C25 H25B 0.9800
C25 H25C 0.9800
C26 C27 1.5128(18)
C26 H26A 0.9900
C26 H26B 0.9900
C27 H27A 0.9900
C27 H27B 0.9900
C28 C29 1.4845(18)
C29 C30 1.3793(17)
C29 C34 1.3994(17)
C30 C31 1.3968(18)
C30 H30 0.9500
C31 C32 1.3843(17)
C32 C33 1.3979(17)
C32 H32 0.9500
C33 C34 1.3823(18)
C34 H34 0.9500
C35 C36 1.5025(17)
C35 H35A 0.9900
C35 H35B 0.9900
C36 C37 1.378(2)
C36 C41 1.386(2)
C37 C38 1.395(2)
C37 H37 0.9500
C38 C39 1.364(3)
C38 H38 0.9500
C39 C40 1.370(3)
C39 H39 0.9500
C40 C41 1.384(2)
C40 H40 0.9500
C41 H41 0.9500
C42 C43 1.5027(19)
C42 H42A 0.9900
C42 H42B 0.9900
C43 C44 1.377(2)
C43 C48 1.391(2)
C44 C45 1.394(2)
C44 H44 0.9500
C45 C46 1.377(3)
C45 H45 0.9500
C46 C47 1.369(3)
C46 H46 0.9500
C48 C47 1.388(2)
C48 H48 0.9500
C47 H47 0.9500

loop_
_geom_hbond_atom_site_label_D
_geom_hbond_atom_site_label_H
_geom_hbond_atom_site_label_A
_geom_hbond_site_symmetry_A
_geom_hbond_distance_DH
_geom_hbond_distance_HA
_geom_hbond_distance_DA
_geom_hbond_angle_DHA
_geom_hbond_publ_flag
C15 H15 N3 3_665 0.95 2.48 3.404(2) 165 y
C30 H30 O1 1_565 0.95 2.50 3.4136(17) 162 y
C32 H32 N2 3_565 0.95 2.54 3.475(2) 167 y
C9 H9A Cg1 3_565 0.98 2.89 3.8454(16) 166 y

loop_
_geom_torsion_atom_site_label_1
_geom_torsion_atom_site_label_2
_geom_torsion_atom_site_label_3
_geom_torsion_atom_site_label_4
_geom_torsion
C6 O1 C5 C9 120.87(11)
C6 O1 C5 C4 1.58(12)
C6 O1 C5 C8 -118.16(10)
C11 C4 C5 O1 177.18(11)
C7 C4 C5 O1 -1.19(12)
C11 C4 C5 C9 63.04(16)
C7 C4 C5 C9 -115.32(11)
C11 C4 C5 C8 -68.82(15)
C7 C4 C5 C8 112.81(11)
C5 O1 C6 C2 178.65(11)
C5 O1 C6 C7 -1.38(13)
C1 C2 C6 O1 173.19(13)
C3 C2 C6 O1 -2.79(19)
C1 C2 C6 C7 -6.8(2)
C3 C2 C6 C7 177.25(13)
C11 C4 C7 C10 1.9(2)
C5 C4 C7 C10 -179.64(13)
C11 C4 C7 C6 -177.95(12)
C5 C4 C7 C6 0.46(14)
O1 C6 C7 C4 0.56(14)
C2 C6 C7 C4 -179.47(13)
O1 C6 C7 C10 -179.33(13)
C2 C6 C7 C10 0.6(2)
C7 C4 C11 C12 -179.67(12)
C5 C4 C11 C12 2.2(2)
C4 C11 C12 C13 -174.28(12)
C11 C12 C13 C14 177.11(12)
C12 C13 C14 C15 -171.91(12)
C13 C14 C15 C16 173.53(12)
C23 N4 C16 C15 177.74(11)
C26 N4 C16 C15 4.45(18)
C23 N4 C16 C17 -2.48(14)
C26 N4 C16 C17 -175.77(11)
C14 C15 C16 N4 -175.51(12)
C14 C15 C16 C17 4.8(2)
N4 C16 C17 C18 2.10(13)
C15 C16 C17 C18 -178.15(12)
N4 C16 C17 C25 119.60(12)
C15 C16 C17 C25 -60.65(17)
N4 C16 C17 C24 -115.17(11)
C15 C16 C17 C24 64.58(16)
C16 C17 C18 C19 177.87(16)
C25 C17 C18 C19 58.5(2)
C24 C17 C18 C19 -65.1(2)
C16 C17 C18 C23 -1.03(14)
C25 C17 C18 C23 -120.40(12)
C24 C17 C18 C23 116.04(12)
C23 C18 C19 C20 -0.9(2)
C17 C18 C19 C20 -179.73(16)
C18 C19 C20 C21 0.6(3)
C19 C20 C21 C22 0.2(3)
C20 C21 C22 C23 -0.6(2)
C19 C18 C23 C22 0.5(2)
C17 C18 C23 C22 179.55(12)
C19 C18 C23 N4 -179.36(13)
C17 C18 C23 N4 -0.33(15)
C21 C22 C23 C18 0.3(2)
C21 C22 C23 N4 -179.88(13)
C16 N4 C23 C18 1.80(14)
C26 N4 C23 C18 175.25(11)
C16 N4 C23 C22 -178.07(13)
C26 N4 C23 C22 -4.6(2)
C16 N4 C26 C27 72.97(14)
C23 N4 C26 C27 -99.56(13)
C28 O2 C27 C26 80.57(12)
N4 C26 C27 O2 45.16(12)
C27 O2 C28 O3 0.31(18)
C27 O2 C28 C29 -178.92(10)
O3 C28 C29 C30 24.9(2)
O2 C28 C29 C30 -155.89(11)
O3 C28 C29 C34 -154.74(14)
O2 C28 C29 C34 24.47(17)
C34 C29 C30 C31 0.28(19)
C28 C29 C30 C31 -179.36(11)
C35 O4 C31 C32 7.28(18)
C35 O4 C31 C30 -173.09(11)
C29 C30 C31 O4 179.96(11)
C29 C30 C31 C32 -0.39(19)
O4 C31 C32 C33 179.65(12)
C30 C31 C32 C33 0.03(19)
C42 O5 C33 C34 -3.8(2)
C42 O5 C33 C32 176.13(12)
C31 C32 C33 O5 -179.50(12)
C31 C32 C33 C34 0.5(2)
O5 C33 C34 C29 179.39(12)
C32 C33 C34 C29 -0.6(2)
C30 C29 C34 C33 0.2(2)
C28 C29 C34 C33 179.82(12)
C31 O4 C35 C36 175.24(11)
O4 C35 C36 C37 119.95(14)
O4 C35 C36 C41 -60.16(17)
C41 C36 C37 C38 -1.5(2)
C35 C36 C37 C38 178.39(14)
C36 C37 C38 C39 0.3(2)
C37 C38 C39 C40 0.8(3)
C38 C39 C40 C41 -0.6(3)
C39 C40 C41 C36 -0.7(3)
C37 C36 C41 C40 1.7(3)
C35 C36 C41 C40 -178.20(17)
C33 O5 C42 C43 -178.33(12)
O5 C42 C43 C44 -16.2(2)
O5 C42 C43 C48 165.43(14)
C48 C43 C44 C45 0.5(2)
C42 C43 C44 C45 -177.84(14)
C43 C44 C45 C46 -0.3(2)
C44 C45 C46 C47 -0.2(3)
C44 C43 C48 C47 -0.2(2)
C42 C43 C48 C47 178.25(15)
C45 C46 C47 C48 0.5(3)
C43 C48 C47 C46 -0.4(3)
